data_4134465
loop_
_publ_author_name
'Chen, Lizhuang'
'Liao, Wei-Qiang'
'Ai, Yong'
'Li, Junyi'
'Deng, Siyu'
'Hou, Yunlong'
'Tang, Yuan-Yuan'

_publ_section_title
;
 Precise Molecular Design Toward Organic-Inorganic Zinc Chloride
 ABX<sub>3</sub> Ferroelectrics.
;
_journal_issue 13
_journal_name_full 'Journal of the American Chemical Society'
_journal_page_first 6236
_journal_page_last 6243
_journal_paper_doi 10.1021/jacs.0c00315
_journal_volume 142
_journal_year 2020
_chemical_formula_moiety 'Cl3 Zn, C4 H11 Cl N'
_chemical_formula_sum 'C4 H11 Cl4 N Zn'
_chemical_formula_weight 280.33
_space_group_crystal_system orthorhombic
_space_group_IT_number 31
_space_group_name_Hall 'P 2ac -2'
_space_group_name_H-M_alt 'P m n 21'
_atom_sites_solution_hydrogens difmap
_audit_creation_method SHELXL-2014/7
_cell_angle_alpha 90
_cell_angle_beta 90
_cell_angle_gamma 90
_cell_formula_units_Z 4
_cell_length_a 7.1698(3)
_cell_length_b 14.6397(5)
_cell_length_c 10.3561(4)
_cell_measurement_reflns_used 7270
_cell_measurement_temperature 293(2)
_cell_measurement_theta_max 30.5290
_cell_measurement_theta_min 3.0360
_cell_volume 1087.01(7)
_computing_cell_refinement 'CrysAlisPro 1.171.39.46 (Rigaku OD, 2018)'
_computing_data_collection 'CrysAlisPro 1.171.39.46 (Rigaku OD, 2018)'
_computing_data_reduction 'CrysAlisPro 1.171.39.46 (Rigaku OD, 2018)'
_computing_molecular_graphics 'DIAMOND (Brandenburg & Putz, 2005)'
_computing_publication_material 'SHELXL-2014/7 (Sheldrick, 2014)'
_computing_structure_refinement 'SHELXL-2014/7 (Sheldrick, 2014)'
_computing_structure_solution 'SHELXL-2014/7 (Sheldrick, 2014)'
_diffrn_ambient_temperature 293(2)
_diffrn_measured_fraction_theta_full 0.998
_diffrn_measured_fraction_theta_max 0.995
_diffrn_measurement_device_type 'XtaLAB Synergy R, DW system, HyPix'
_diffrn_measurement_method 'four-circle diffractometer'
_diffrn_radiation_type MoK\a
_diffrn_radiation_wavelength 0.71073
_diffrn_reflns_av_R_equivalents 0.0459
_diffrn_reflns_av_unetI/netI 0.0314
_diffrn_reflns_Laue_measured_fraction_full 0.998
_diffrn_reflns_Laue_measured_fraction_max 0.995
_diffrn_reflns_limit_h_max 8
_diffrn_reflns_limit_h_min -9
_diffrn_reflns_limit_k_max 18
_diffrn_reflns_limit_k_min -18
_diffrn_reflns_limit_l_max 13
_diffrn_reflns_limit_l_min -13
_diffrn_reflns_number 9688
_diffrn_reflns_point_group_measured_fraction_full 0.939
_diffrn_reflns_point_group_measured_fraction_max 0.913
_diffrn_reflns_theta_full 25.242
_diffrn_reflns_theta_max 26.745
_diffrn_reflns_theta_min 2.783
_diffrn_source 'Rotating-anode X-ray tube'
_exptl_absorpt_coefficient_mu 3.181
_exptl_absorpt_correction_T_max 0.529
_exptl_absorpt_correction_T_min 0.518
_exptl_absorpt_correction_type multi-scan
_exptl_absorpt_process_details 'CrysAlisPro 1.171.39.46 (Rigaku OD, 2018)'
_exptl_crystal_colour Colourless
_exptl_crystal_density_diffrn 1.713
_exptl_crystal_description Prism
_exptl_crystal_F_000 560
_exptl_crystal_size_max 0.210
_exptl_crystal_size_mid 0.210
_exptl_crystal_size_min 0.200
_refine_diff_density_max 1.315
_refine_diff_density_min -0.827
_refine_diff_density_rms 0.121
_refine_ls_abs_structure_details
;
 Flack x determined using 835 quotients [(I+)-(I-)]/[(I+)+(I-)]
 (Parsons, Flack and Wagner, Acta Cryst. B69 (2013) 249-259).
;
_refine_ls_abs_structure_Flack 0.008(12)
_refine_ls_extinction_coef 0.012(3)
_refine_ls_extinction_expression Fc^*^=kFc[1+0.001xFc^2^\l^3^/sin(2\q)]^-1/4^
_refine_ls_extinction_method 'SHELXL-2014/7 (Sheldrick 2014'
_refine_ls_goodness_of_fit_ref 1.001
_refine_ls_hydrogen_treatment constr
_refine_ls_matrix_type full
_refine_ls_number_parameters 116
_refine_ls_number_reflns 2500
_refine_ls_number_restraints 19
_refine_ls_restrained_S_all 1.023
_refine_ls_R_factor_all 0.0498
_refine_ls_R_factor_gt 0.0475
_refine_ls_shift/su_max 0.000
_refine_ls_shift/su_mean 0.000
_refine_ls_structure_factor_coef Fsqd
_refine_ls_weighting_details 'w=1/[\s^2^(Fo^2^)+(0.0867P)^2^+1.8390P] where P=(Fo^2^+2Fc^2^)/3'
_refine_ls_weighting_scheme calc
_refine_ls_wR_factor_gt 0.1322
_refine_ls_wR_factor_ref 0.1341
_reflns_Friedel_coverage 0.738
_reflns_Friedel_fraction_full 0.873
_reflns_Friedel_fraction_max 0.821
_reflns_number_gt 2130
_reflns_number_total 2500
_reflns_threshold_expression 'I > 2\s(I)'
_cod_data_source_file ja0c00315_si_006.cif
_cod_data_source_block '[(CH3)3NCH2Cl]ZnCl3-293K'
_cod_depositor_comments 'Adding full bibliography for 4134460--4134466.cif.'
_cod_database_code 4134465
_shelx_shelxl_version_number 2014/7
_shelx_space_group_comment
;
The symmetry employed for this shelxl refinement is uniquely defined
by the following loop, which should always be used as a source of
symmetry information in preference to the above space-group names.
They are only intended as comments.
;
_shelx_estimated_absorpt_t_min 0.555
_shelx_estimated_absorpt_t_max 0.569

loop_
_space_group_symop_operation_xyz
'x, y, z'
'-x+1/2, -y, z+1/2'
'x+1/2, -y, z+1/2'
'-x, y, z'

loop_
_atom_site_label
_atom_site_type_symbol
_atom_site_fract_x
_atom_site_fract_y
_atom_site_fract_z
_atom_site_U_iso_or_equiv
_atom_site_adp_type
_atom_site_occupancy
_atom_site_site_symmetry_order
_atom_site_calc_flag
_atom_site_refinement_flags_posn
_atom_site_refinement_flags_adp
_atom_site_refinement_flags_occupancy
_atom_site_disorder_assembly
_atom_site_disorder_group
Zn1 Zn 1.0000 0.73708(8) 1.01419(11) 0.0398(3) Uani 1 2 d S T P . .
Zn2 Zn 0.5000 0.80908(9) 1.00306(12) 0.0435(4) Uani 1 2 d S T P . .
Cl1 Cl 1.0000 0.58330(18) 1.0186(3) 0.0494(6) Uani 1 2 d S T P . .
Cl2 Cl 1.0000 0.8104(2) 0.8281(3) 0.0541(7) Uani 1 2 d S T P . .
Cl3 Cl 0.7494(2) 0.78128(15) 1.1441(2) 0.0489(5) Uani 1 1 d . . . . .
Cl4 Cl 0.5000 0.7080(2) 0.8446(3) 0.0518(7) Uani 1 2 d S T P . .
Cl5 Cl 0.5000 0.9570(2) 0.9564(4) 0.0685(10) Uani 1 2 d S T P . .
Cl6 Cl 0.5000 0.4129(6) -0.1025(5) 0.127(2) Uani 1 2 d S T P . .
Cl7 Cl 0.7737(16) 0.2212(9) -0.0130(17) 0.170(5) Uani 0.5 1 d . U P . .
N1 N 0.5000 0.4722(7) 0.1440(11) 0.054(3) Uani 1 2 d S T P . .
N2 N 1.0000 0.0879(7) 0.0344(12) 0.058(3) Uani 1 2 d S T P . .
C1 C 0.5000 0.5039(14) 0.0066(17) 0.087(6) Uani 1 2 d S T P . .
H1A H 0.6080 0.5407 -0.0086 0.105 Uiso 1 1 d R U . . .
C2 C 0.5000 0.5602(11) 0.227(2) 0.090(6) Uani 1 2 d S T P . .
H2A H 0.3910 0.5954 0.2079 0.135 Uiso 1 1 d R U . . .
H2C H 0.5000 0.5441 0.3165 0.135 Uiso 1 2 d R U P . .
C3 C 0.6692(13) 0.4187(7) 0.1745(10) 0.064(3) Uani 1 1 d . . . . .
H3A H 0.6691 0.3644 0.1231 0.096 Uiso 1 1 d R U . . .
H3B H 0.6683 0.4025 0.2641 0.096 Uiso 1 1 d R U . . .
H3C H 0.7788 0.4536 0.1559 0.096 Uiso 1 1 d R U . . .
C4 C 0.829(2) 0.1409(11) 0.0693(17) 0.115(5) Uani 1 1 d . U . . .
H4A H 0.8436 0.1611 0.1565 0.138 Uiso 1 1 d R U . . .
H4B H 0.7249 0.1001 0.0660 0.138 Uiso 1 1 d R U . . .
H4C H 0.8436 0.1611 0.1565 0.138 Uiso 0.5 1 d R U P . .
H4D H 0.7249 0.1001 0.0660 0.138 Uiso 0.5 1 d R U P . .
C5 C 1.0000 0.0592(11) -0.1044(15) 0.074(4) Uani 1 2 d S T P . .
H5A H 1.1084 0.0235 -0.1210 0.111 Uiso 1 1 d R U . . .
H5B H 1.0000 0.1113 -0.1594 0.111 Uiso 1 2 d R U P . .
C6 C 1.0000 0.0015(18) 0.103(2) 0.132(8) Uani 1 2 d S TU P . .
H6A H 1.0000 0.0131 0.1941 0.197 Uiso 1 2 d R U P . .
H6B H 1.1090 -0.0327 0.0807 0.197 Uiso 0.5 1 d R U P . .

loop_
_atom_site_aniso_label
_atom_site_aniso_U_11
_atom_site_aniso_U_22
_atom_site_aniso_U_33
_atom_site_aniso_U_23
_atom_site_aniso_U_13
_atom_site_aniso_U_12
Zn1 0.0367(6) 0.0425(6) 0.0401(6) -0.0005(6) 0.000 0.000
Zn2 0.0391(6) 0.0450(7) 0.0465(7) -0.0033(6) 0.000 0.000
Cl1 0.0528(13) 0.0397(12) 0.0557(15) 0.0030(14) 0.000 0.000
Cl2 0.0559(17) 0.0561(16) 0.0503(16) 0.0105(13) 0.000 0.000
Cl3 0.0348(10) 0.0678(13) 0.0442(10) -0.0053(8) 0.0008(7) 0.0060(9)
Cl4 0.0516(15) 0.0527(15) 0.0511(16) -0.0102(13) 0.000 0.000
Cl5 0.066(2) 0.0486(16) 0.091(3) 0.0066(16) 0.000 0.000
Cl6 0.130(5) 0.192(7) 0.058(3) 0.010(4) 0.000 0.000
Cl7 0.175(5) 0.170(5) 0.165(6) 0.000(3) -0.004(3) 0.012(3)
N1 0.039(5) 0.059(6) 0.064(7) 0.031(5) 0.000 0.000
N2 0.069(6) 0.047(5) 0.057(6) -0.015(5) 0.000 0.000
C1 0.065(8) 0.126(15) 0.070(10) 0.062(12) 0.000 0.000
C2 0.110(14) 0.046(8) 0.113(15) 0.019(9) 0.000 0.000
C3 0.050(5) 0.070(6) 0.073(6) 0.029(5) 0.000(4) 0.012(4)
C4 0.110(9) 0.108(8) 0.126(10) -0.048(8) -0.003(8) 0.040(7)
C5 0.107(12) 0.063(8) 0.053(8) -0.018(7) 0.000 0.000
C6 0.21(2) 0.102(14) 0.083(12) 0.016(12) 0.000 0.000

loop_
_atom_type_symbol
_atom_type_description
_atom_type_scat_dispersion_real
_atom_type_scat_dispersion_imag
_atom_type_scat_source
C C 0.0033 0.0016 'International Tables Vol C Tables 4.2.6.8 and 6.1.1.4'
H H 0.0000 0.0000 'International Tables Vol C Tables 4.2.6.8 and 6.1.1.4'
N N 0.0061 0.0033 'International Tables Vol C Tables 4.2.6.8 and 6.1.1.4'
Cl Cl 0.1484 0.1585 'International Tables Vol C Tables 4.2.6.8 and 6.1.1.4'
Zn Zn 0.2839 1.4301 'International Tables Vol C Tables 4.2.6.8 and 6.1.1.4'

loop_
_geom_angle_atom_site_label_1
_geom_angle_atom_site_label_2
_geom_angle_atom_site_label_3
_geom_angle
_geom_angle_site_symmetry_1
_geom_angle_site_symmetry_3
_geom_angle_publ_flag
Cl2 Zn1 Cl1 120.30(14) . . ?
Cl2 Zn1 Cl3 111.62(8) . . ?
Cl1 Zn1 Cl3 105.38(9) . . ?
Cl2 Zn1 Cl3 111.62(8) . 4_755 ?
Cl1 Zn1 Cl3 105.38(9) . 4_755 ?
Cl3 Zn1 Cl3 100.54(10) . 4_755 ?
Cl4 Zn2 Cl5 119.46(16) . . ?
Cl4 Zn2 Cl3 110.28(8) . . ?
Cl5 Zn2 Cl3 107.76(10) . . ?
Cl4 Zn2 Cl3 110.28(8) . 4_655 ?
Cl5 Zn2 Cl3 107.76(10) . 4_655 ?
Cl3 Zn2 Cl3 99.39(11) . 4_655 ?
Zn1 Cl3 Zn2 106.00(9) . . ?
C3 N1 C3 110.3(10) 4_655 . ?
C3 N1 C1 111.6(8) 4_655 . ?
C3 N1 C1 111.6(8) . . ?
C3 N1 C2 108.8(8) 4_655 . ?
C3 N1 C2 108.8(8) . . ?
C1 N1 C2 105.6(12) . . ?
C6 N2 C4 109.5(11) . 4_755 ?
C6 N2 C4 109.5(11) . . ?
C4 N2 C4 110.1(15) 4_755 . ?
C6 N2 C5 103.1(14) . . ?
C4 N2 C5 112.2(9) 4_755 . ?
C4 N2 C5 112.2(9) . . ?
N1 C1 Cl6 112.3(12) . . ?
N2 C4 Cl7 119.0(14) . . ?

loop_
_geom_bond_atom_site_label_1
_geom_bond_atom_site_label_2
_geom_bond_distance
_geom_bond_site_symmetry_2
_geom_bond_publ_flag
Zn1 Cl2 2.206(3) . ?
Zn1 Cl1 2.252(3) . ?
Zn1 Cl3 2.3363(19) . ?
Zn1 Cl3 2.3363(19) 4_755 ?
Zn2 Cl4 2.210(3) . ?
Zn2 Cl5 2.219(4) . ?
Zn2 Cl3 2.345(2) . ?
Zn2 Cl3 2.345(2) 4_655 ?
Cl6 C1 1.75(2) . ?
Cl7 C4 1.51(2) . ?
N1 C3 1.479(10) 4_655 ?
N1 C3 1.479(10) . ?
N1 C1 1.496(18) . ?
N1 C2 1.55(2) . ?
N2 C6 1.45(3) . ?
N2 C4 1.494(13) 4_755 ?
N2 C4 1.494(13) . ?
N2 C5 1.497(18) . ?

loop_
_geom_torsion_atom_site_label_1
_geom_torsion_atom_site_label_2
_geom_torsion_atom_site_label_3
_geom_torsion_atom_site_label_4
_geom_torsion
_geom_torsion_site_symmetry_1
_geom_torsion_site_symmetry_2
_geom_torsion_site_symmetry_3
_geom_torsion_site_symmetry_4
_geom_torsion_publ_flag
C3 N1 C1 Cl6 -61.9(8) 4_655 . . . ?
C3 N1 C1 Cl6 61.9(8) . . . . ?
C2 N1 C1 Cl6 180.000(2) . . . . ?
C6 N2 C4 Cl7 -165.1(15) . . . . ?
C4 N2 C4 Cl7 75(2) 4_755 . . . ?
C5 N2 C4 Cl7 -51.2(17) . . . . ?
